data_7107176
loop_
_publ_author_name
'Haiquan Tian'
'Lang Zhao'
'Yun-Nan Guo'
'Yang Guo'
'Jinkui Tang'
'Zhiliang Liu'

_publ_section_title
;
 Quadruple-CO3^2-^ bridged octanuclear dysprosium(III) compound showing
 single-molecule magnet behaviour
;
_journal_name_full Chem.Commun.
_journal_page_first 708
_journal_paper_doi 10.1039/c1cc15814g
_journal_volume 48
_journal_year 2012
_chemical_formula_sum 'C118 H140 Dy8 N32 O56'
_chemical_formula_weight 4202.62
_chemical_name_systematic
;
?
;
_space_group_IT_number 15
_symmetry_cell_setting monoclinic
_symmetry_space_group_name_Hall '-C 2yc'
_symmetry_space_group_name_H-M 'C 1 2/c 1'
_atom_sites_solution_hydrogens geom
_atom_sites_solution_primary direct
_atom_sites_solution_secondary difmap
_audit_creation_method SHELXL-97
_cell_angle_alpha 90.00
_cell_angle_beta 117.4650(10)
_cell_angle_gamma 90.00
_cell_formula_units_Z 4
_cell_length_a 31.0303(14)
_cell_length_b 18.2012(8)
_cell_length_c 28.6372(13)
_cell_measurement_temperature 296(2)
_cell_volume 14351.0(11)
_computing_structure_refinement 'SHELXL-97 (Sheldrick, 1997)'
_computing_structure_solution 'SHELXS-97 (Sheldrick, 1990)'
_diffrn_ambient_temperature 296(2)
_diffrn_measured_fraction_theta_full 0.996
_diffrn_measured_fraction_theta_max 0.996
_diffrn_radiation_monochromator graphite
_diffrn_radiation_source 'fine-focus sealed tube'
_diffrn_radiation_type MoK\a
_diffrn_radiation_wavelength 0.71073
_diffrn_reflns_av_R_equivalents 0.0659
_diffrn_reflns_av_sigmaI/netI 0.0807
_diffrn_reflns_limit_h_max 23
_diffrn_reflns_limit_h_min -36
_diffrn_reflns_limit_k_max 20
_diffrn_reflns_limit_k_min -21
_diffrn_reflns_limit_l_max 34
_diffrn_reflns_limit_l_min -33
_diffrn_reflns_number 36111
_diffrn_reflns_theta_full 25.11
_diffrn_reflns_theta_max 25.11
_diffrn_reflns_theta_min 1.34
_exptl_absorpt_coefficient_mu 4.211
_exptl_absorpt_correction_T_max 0.5346
_exptl_absorpt_correction_T_min 0.3851
_exptl_absorpt_correction_type multi-scan
_exptl_crystal_density_diffrn 1.945
_exptl_crystal_density_method 'not measured'
_exptl_crystal_F_000 8192
_exptl_crystal_size_max 0.28
_exptl_crystal_size_mid 0.23
_exptl_crystal_size_min 0.17
_refine_diff_density_max 2.351
_refine_diff_density_min -2.100
_refine_diff_density_rms 0.347
_refine_ls_extinction_method none
_refine_ls_goodness_of_fit_ref 1.077
_refine_ls_hydrogen_treatment constr
_refine_ls_matrix_type full
_refine_ls_number_parameters 963
_refine_ls_number_reflns 12751
_refine_ls_number_restraints 13
_refine_ls_restrained_S_all 1.080
_refine_ls_R_factor_all 0.0909
_refine_ls_R_factor_gt 0.0535
_refine_ls_shift/su_max 0.001
_refine_ls_shift/su_mean 0.000
_refine_ls_structure_factor_coef Fsqd
_refine_ls_weighting_details 'calc w=1/[\s^2^(Fo^2^)+(0.0775P)^2^+13.8018P] where P=(Fo^2^+2Fc^2^)/3'
_refine_ls_weighting_scheme calc
_refine_ls_wR_factor_gt 0.1285
_refine_ls_wR_factor_ref 0.1562
_reflns_number_gt 8710
_reflns_number_total 12751
_reflns_threshold_expression >2sigma(I)
_cod_data_source_file c1cc15814g.txt
_cod_data_source_block tianhq018_0m
_cod_original_sg_symbol_H-M c2/c
_cod_database_code 7107176

loop_
_symmetry_equiv_pos_as_xyz
'x, y, z'
'-x, y, -z+1/2'
'x+1/2, y+1/2, z'
'-x+1/2, y+1/2, -z+1/2'
'-x, -y, -z'
'x, -y, z-1/2'
'-x+1/2, -y+1/2, -z'
'x+1/2, -y+1/2, z-1/2'

loop_
_atom_site_label
_atom_site_type_symbol
_atom_site_fract_x
_atom_site_fract_y
_atom_site_fract_z
_atom_site_U_iso_or_equiv
_atom_site_adp_type
_atom_site_occupancy
_atom_site_symmetry_multiplicity
_atom_site_calc_flag
_atom_site_refinement_flags
Dy1 Dy 0.115308(19) 0.15028(2) 0.72746(2) 0.02169(14) Uani 1 1 d .
Dy2 Dy 0.117794(19) 0.34918(2) 0.784540(19) 0.02007(14) Uani 1 1 d .
Dy3 Dy 0.08391(2) 0.34044(2) 0.90293(2) 0.02119(14) Uani 1 1 d .
Dy4 Dy 0.024734(19) 0.13996(2) 0.87636(2) 0.02092(14) Uani 1 1 d .
O1 O 0.1951(3) 0.1463(4) 0.7803(3) 0.037(2) Uani 1 1 d .
O2 O 0.0583(3) 0.0935(4) 0.6492(3) 0.0247(17) Uani 1 1 d .
O3 O 0.0815(3) 0.0671(4) 0.7653(3) 0.0285(18) Uani 1 1 d .
O4 O 0.2814(3) 0.1892(5) 0.8527(4) 0.056(3) Uani 1 1 d .
O5 O 0.1328(3) 0.2763(4) 0.7237(3) 0.0243(17) Uani 1 1 d .
O6 O 0.0758(3) 0.4537(3) 0.7729(3) 0.0242(17) Uani 1 1 d .
O7 O 0.0483(3) 0.5576(4) 0.8161(3) 0.0302(19) Uani 1 1 d .
O8 O 0.1378(3) 0.3908(4) 0.8744(3) 0.0263(18) Uani 1 1 d .
O9 O 0.0689(3) 0.3516(4) 0.9703(3) 0.035(2) Uani 1 1 d .
O10 O 0.0277(4) 0.3174(5) 1.0299(4) 0.056(3) Uani 1 1 d .
O11 O 0.0961(3) 0.2135(4) 0.9253(3) 0.0273(18) Uani 1 1 d .
O12 O 0.0173(3) 0.0365(4) 0.8315(3) 0.0266(18) Uani 1 1 d .
O13 O -0.0418(3) -0.0679(4) 0.7751(3) 0.035(2) Uani 1 1 d .
O14 O 0.0602(3) 0.1672(4) 0.8211(3) 0.0230(17) Uani 1 1 d .
O15 O 0.0769(3) 0.2882(3) 0.8261(3) 0.0239(17) Uani 1 1 d .
O16 O 0.1140(3) 0.2135(3) 0.7973(3) 0.0217(17) Uani 1 1 d .
O17 O 0.0105(3) 0.2762(4) 0.8667(3) 0.0215(17) Uani 1 1 d .
O18 O -0.0416(3) 0.3228(3) 0.7887(3) 0.0227(17) Uani 1 1 d .
O19 O 0.1995(3) 0.2955(4) 0.8282(3) 0.0314(19) Uani 1 1 d .
O20 O 0.0267(3) 0.4227(4) 0.8425(3) 0.0275(18) Uani 1 1 d .
O21 O 0.0217(3) 0.1899(4) 0.9555(3) 0.040(2) Uani 1 1 d .
O22 O -0.0388(3) 0.2029(3) 0.8070(3) 0.0244(17) Uani 1 1 d .
O23 O 0.1975(11) 0.320(2) 0.5150(12) 0.243(12) Uani 1 1 d U
H23 H 0.1883 0.3266 0.5373 0.364 Uiso 1 1 calc R
O24 O 0.1649(5) 0.9941(5) 0.5737(5) 0.079(4) Uani 1 1 d .
H24 H 0.1851 0.9975 0.5628 0.119 Uiso 1 1 calc R
O25 O 0.2405(8) 0.9310(14) 0.9623(7) 0.193(11) Uani 1 1 d .
H25 H 0.2688 0.9280 0.9851 0.289 Uiso 1 1 calc R
O26 O 0.2653(8) 0.3115(14) 0.7688(11) 0.208(12) Uani 1 1 d .
H26A H 0.2676 0.2948 0.7965 0.312 Uiso 1 1 calc .
O28 O 0.2253(4) 0.0250(5) 0.0261(4) 0.072(3) Uani 1 1 d .
N1 N 0.1413(4) 0.0302(5) 0.7096(4) 0.031(2) Uani 1 1 d D
N2 N 0.1077(4) -0.0124(5) 0.6677(4) 0.032(2) Uani 1 1 d D
N3 N 0.1415(4) 0.1869(5) 0.6559(4) 0.031(2) Uani 1 1 d .
N4 N 0.1596(6) 0.2416(6) 0.5753(5) 0.070(4) Uani 1 1 d .
N5 N 0.1280(4) 0.3777(5) 0.6723(4) 0.033(2) Uani 1 1 d .
N6 N 0.1182(3) 0.4171(5) 0.7088(4) 0.027(2) Uani 1 1 d .
N7 N 0.1177(3) 0.4607(5) 0.9418(4) 0.031(2) Uani 1 1 d .
N8 N 0.1458(4) 0.4996(5) 0.9215(4) 0.032(2) Uani 1 1 d .
N9 N 0.1838(3) 0.4534(5) 0.8257(4) 0.028(2) Uani 1 1 d .
N10 N 0.2242(5) 0.5933(6) 0.8541(5) 0.053(3) Uani 1 1 d .
N11 N 0.1048(3) 0.0729(4) 0.9206(3) 0.025(2) Uani 1 1 d .
N12 N 0.1471(4) 0.1120(5) 0.9566(4) 0.031(2) Uani 1 1 d .
N13 N 0.1687(3) 0.3044(5) 0.9797(4) 0.027(2) Uani 1 1 d .
N14 N 0.2521(4) 0.2534(5) 1.0665(4) 0.038(3) Uani 1 1 d .
N15 N 0.0136(3) 0.0300(5) 0.9317(4) 0.029(2) Uani 1 1 d .
N16 N -0.0003(4) -0.1060(6) 0.9698(4) 0.051(3) Uani 1 1 d .
C1 C 0.2293(5) 0.0963(7) 0.7993(5) 0.038(3) Uani 1 1 d .
C2 C 0.2764(5) 0.1159(6) 0.8402(5) 0.039(3) Uani 1 1 d .
C3 C 0.3122(5) 0.0658(6) 0.8650(5) 0.039(3) Uani 1 1 d .
H3 H 0.3419 0.0808 0.8921 0.047 Uiso 1 1 calc R
C4 C 0.3048(5) -0.0092(7) 0.8499(6) 0.048(4) Uani 1 1 d .
H4 H 0.3289 -0.0434 0.8686 0.057 Uiso 1 1 calc R
C5 C 0.2617(5) -0.0321(8) 0.8074(5) 0.044(3) Uani 1 1 d .
H5 H 0.2577 -0.0804 0.7955 0.052 Uiso 1 1 calc R
C6 C 0.2232(5) 0.0223(7) 0.7820(5) 0.037(3) Uani 1 1 d .
C7 C 0.1794(5) -0.0060(6) 0.7373(5) 0.036(3) Uani 1 1 d .
H7 H 0.1797 -0.0551 0.7285 0.043 Uiso 1 1 calc R
C8 C 0.0669(5) 0.0253(6) 0.6398(4) 0.028(3) Uani 1 1 d .
C9 C 0.3306(5) 0.2132(7) 0.8848(6) 0.056(4) Uani 1 1 d .
H9A H 0.3418 0.1959 0.9201 0.084 Uiso 1 1 calc .
H9B H 0.3318 0.2659 0.8848 0.084 Uiso 1 1 calc .
H9C H 0.3511 0.1939 0.8708 0.084 Uiso 1 1 calc .
C10 C 0.1495(4) 0.1419(6) 0.6233(5) 0.033(3) Uani 1 1 d .
H10 H 0.1486 0.0913 0.6271 0.039 Uiso 1 1 calc R
C11 C 0.1593(6) 0.1702(7) 0.5839(6) 0.053(4) Uani 1 1 d .
H11 H 0.1658 0.1376 0.5629 0.063 Uiso 1 1 calc R
C12 C 0.1525(6) 0.2841(7) 0.6079(6) 0.054(4) Uani 1 1 d .
H12 H 0.1540 0.3347 0.6041 0.065 Uiso 1 1 calc R
C13 C 0.1429(5) 0.2586(6) 0.6478(4) 0.032(3) Uani 1 1 d .
C14 C 0.1340(4) 0.3068(5) 0.6837(4) 0.024(3) Uani 1 1 d .
C15 C 0.1110(5) 0.4847(5) 0.6970(4) 0.029(3) Uani 1 1 d .
H15 H 0.1138 0.4997 0.6675 0.035 Uiso 1 1 calc R
C16 C 0.0990(4) 0.5402(6) 0.7241(4) 0.027(3) Uani 1 1 d .
C17 C 0.1022(5) 0.6154(6) 0.7128(5) 0.035(3) Uani 1 1 d .
H17 H 0.1128 0.6278 0.6884 0.042 Uiso 1 1 calc R
C18 C 0.0899(5) 0.6693(6) 0.7371(5) 0.036(3) Uani 1 1 d .
H18 H 0.0931 0.7181 0.7296 0.044 Uiso 1 1 calc R
C19 C 0.0728(5) 0.6530(6) 0.7729(5) 0.032(3) Uani 1 1 d .
H19 H 0.0661 0.6910 0.7903 0.039 Uiso 1 1 calc R
C20 C 0.0655(4) 0.5805(6) 0.7829(5) 0.032(3) Uani 1 1 d .
C21 C 0.0804(4) 0.5215(5) 0.7603(4) 0.026(3) Uani 1 1 d .
C22 C 0.0411(5) 0.6099(6) 0.8496(5) 0.045(4) Uani 1 1 d .
H22A H 0.0719 0.6296 0.8745 0.068 Uiso 1 1 calc R
H22B H 0.0259 0.5860 0.8681 0.068 Uiso 1 1 calc R
H22C H 0.0207 0.6491 0.8285 0.068 Uiso 1 1 calc R
C23 C 0.2103(5) 0.4817(6) 0.8045(5) 0.034(3) Uani 1 1 d .
H23A H 0.2157 0.4543 0.7803 0.041 Uiso 1 1 calc R
C24 C 0.2299(5) 0.5519(8) 0.8179(6) 0.052(4) Uani 1 1 d .
H24A H 0.2474 0.5710 0.8017 0.063 Uiso 1 1 calc R
C25 C 0.1808(4) 0.4930(6) 0.8631(4) 0.025(3) Uani 1 1 d .
C26 C 0.1996(5) 0.5638(7) 0.8760(5) 0.038(3) Uani 1 1 d .
H26 H 0.1946 0.5905 0.9007 0.046 Uiso 1 1 calc R
C27 C 0.1523(4) 0.4591(6) 0.8875(4) 0.031(3) Uani 1 1 d .
C28 C 0.1101(5) 0.4999(6) 0.9745(5) 0.038(3) Uani 1 1 d .
H28 H 0.1229 0.5472 0.9813 0.046 Uiso 1 1 calc R
C29 C 0.0833(4) 0.4763(6) 1.0014(4) 0.030(3) Uani 1 1 d .
C30 C 0.0761(5) 0.5301(7) 1.0331(5) 0.044(3) Uani 1 1 d .
H30 H 0.0868 0.5778 1.0333 0.052 Uiso 1 1 calc R
C31 C 0.0537(5) 0.5139(8) 1.0635(5) 0.046(4) Uani 1 1 d .
H31 H 0.0492 0.5499 1.0840 0.055 Uiso 1 1 calc R
C32 C 0.0381(5) 0.4428(8) 1.0629(5) 0.047(4) Uani 1 1 d .
H32 H 0.0229 0.4310 1.0833 0.056 Uiso 1 1 calc R
C33 C 0.0445(5) 0.3893(7) 1.0332(5) 0.037(3) Uani 1 1 d .
C34 C 0.0658(5) 0.4053(7) 1.0006(5) 0.036(3) Uani 1 1 d .
C35 C 0.0022(7) 0.3009(8) 1.0589(6) 0.069(5) Uani 1 1 d .
H35A H 0.0251 0.2935 1.0952 0.104 Uiso 1 1 calc R
H35B H -0.0166 0.2570 1.0451 0.104 Uiso 1 1 calc R
H35C H -0.0190 0.3410 1.0560 0.104 Uiso 1 1 calc R
C36 C 0.2038(5) 0.3495(6) 1.0114(5) 0.035(3) Uani 1 1 d .
H36 H 0.2010 0.3996 1.0040 0.042 Uiso 1 1 calc R
C37 C 0.2444(5) 0.3236(7) 1.0551(5) 0.038(3) Uani 1 1 d .
H37 H 0.2672 0.3574 1.0773 0.046 Uiso 1 1 calc R
C38 C 0.2184(5) 0.2073(6) 1.0343(5) 0.035(3) Uani 1 1 d .
H38 H 0.2228 0.1572 1.0411 0.042 Uiso 1 1 calc R
C39 C 0.1765(4) 0.2317(6) 0.9904(4) 0.027(3) Uani 1 1 d .
C40 C 0.1372(4) 0.1829(6) 0.9548(4) 0.022(2) Uani 1 1 d .
C41 C 0.1142(5) 0.0058(6) 0.9164(5) 0.034(3) Uani 1 1 d .
H41 H 0.1464 -0.0088 0.9353 0.041 Uiso 1 1 calc R
C42 C 0.0800(5) -0.0498(6) 0.8855(5) 0.037(3) Uani 1 1 d .
C43 C 0.0923(6) -0.1258(6) 0.8952(6) 0.049(4) Uani 1 1 d .
H43 H 0.1233 -0.1391 0.9205 0.058 Uiso 1 1 calc R
C44 C 0.0600(6) -0.1787(7) 0.8682(6) 0.054(4) Uani 1 1 d .
H44 H 0.0684 -0.2276 0.8773 0.065 Uiso 1 1 calc R
C45 C 0.0150(5) -0.1626(6) 0.8276(5) 0.042(3) Uani 1 1 d .
H45 H -0.0062 -0.2003 0.8090 0.051 Uiso 1 1 calc R
C46 C 0.0012(5) -0.0902(6) 0.8147(5) 0.036(3) Uani 1 1 d .
C47 C 0.0329(4) -0.0312(5) 0.8439(4) 0.028(3) Uani 1 1 d .
C48 C -0.0797(5) -0.1205(6) 0.7491(6) 0.048(4) Uani 1 1 d .
H48A H -0.0868 -0.1446 0.7745 0.072 Uiso 1 1 calc R
H48B H -0.0693 -0.1562 0.7317 0.072 Uiso 1 1 calc R
H48C H -0.1082 -0.0960 0.7236 0.072 Uiso 1 1 calc R
C49 C -0.0277(5) -0.0095(6) 0.9066(5) 0.031(3) Uani 1 1 d .
C50 C -0.0327(5) -0.0786(7) 0.9257(5) 0.040(3) Uani 1 1 d .
H50 H -0.0606 -0.1058 0.9058 0.048 Uiso 1 1 calc R
C51 C 0.0415(5) -0.0658(7) 0.9949(5) 0.048(4) Uani 1 1 d .
H51 H 0.0660 -0.0842 1.0261 0.058 Uiso 1 1 calc R
C52 C 0.0496(5) 0.0013(7) 0.9765(5) 0.041(3) Uani 1 1 d .
H52 H 0.0790 0.0259 0.9947 0.049 Uiso 1 1 calc R
C53 C -0.0239(4) 0.2703(5) 0.8203(4) 0.024(3) Uani 1 1 d .
C54 C 0.0830(4) 0.2202(5) 0.8150(4) 0.019(2) Uani 1 1 d .
C55 C 0.161(3) 0.3000(18) 0.4708(13) 0.46(6) Uani 1 1 d .
H55A H 0.1542 0.2486 0.4721 0.697 Uiso 1 1 calc .
H55B H 0.1682 0.3088 0.4423 0.697 Uiso 1 1 calc .
H55C H 0.1326 0.3280 0.4654 0.697 Uiso 1 1 calc .
C56 C 0.1679(6) 0.9230(9) 0.5958(6) 0.073(5) Uani 1 1 d U
H56A H 0.2013 0.9109 0.6182 0.109 Uiso 1 1 calc R
H56B H 0.1540 0.8873 0.5681 0.109 Uiso 1 1 calc R
H56C H 0.1504 0.9228 0.6161 0.109 Uiso 1 1 calc R
C57 C 0.2390(14) 0.9551(17) 0.9150(12) 0.22(2) Uani 1 1 d .
H57A H 0.2165 0.9952 0.9010 0.333 Uiso 1 1 calc R
H57B H 0.2286 0.9154 0.8901 0.333 Uiso 1 1 calc R
H57C H 0.2707 0.9711 0.9215 0.333 Uiso 1 1 calc R
C58 C 0.2803(12) 0.2557(17) 0.7426(13) 0.195(17) Uani 1 1 d .
H58A H 0.2826 0.2774 0.7132 0.293 Uiso 1 1 calc R
H58B H 0.2568 0.2167 0.7303 0.293 Uiso 1 1 calc R
H58C H 0.3113 0.2362 0.7670 0.293 Uiso 1 1 calc R
O27 O 0.2685(19) 0.247(2) 0.6190(17) 0.41(2) Uiso 1 1 d .
H27 H 0.2521 0.2720 0.5930 0.608 Uiso 1 1 calc .
C59 C 0.3216(19) 0.266(3) 0.6396(18) 0.26(2) Uiso 1 1 d .
H59A H 0.3283 0.3116 0.6586 0.384 Uiso 1 1 calc .
H59B H 0.3289 0.2710 0.6106 0.384 Uiso 1 1 calc .
H59C H 0.3412 0.2278 0.6626 0.384 Uiso 1 1 calc .

loop_
_atom_site_aniso_label
_atom_site_aniso_U_11
_atom_site_aniso_U_22
_atom_site_aniso_U_33
_atom_site_aniso_U_23
_atom_site_aniso_U_13
_atom_site_aniso_U_12
Dy1 0.0251(3) 0.0112(2) 0.0260(3) -0.0020(2) 0.0095(2) 0.0021(2)
Dy2 0.0247(3) 0.0101(2) 0.0221(3) -0.00117(19) 0.0079(2) -0.0009(2)
Dy3 0.0262(3) 0.0126(2) 0.0212(3) -0.00146(19) 0.0078(2) -0.0009(2)
Dy4 0.0253(3) 0.0109(2) 0.0228(3) 0.00234(19) 0.0079(2) -0.0005(2)
O1 0.028(5) 0.036(5) 0.037(5) -0.003(4) 0.006(4) 0.006(4)
O2 0.019(4) 0.016(4) 0.030(4) -0.009(3) 0.003(4) -0.004(3)
O3 0.034(5) 0.015(4) 0.036(5) -0.004(3) 0.017(4) 0.002(4)
O4 0.035(6) 0.029(5) 0.074(7) -0.016(5) -0.001(5) 0.004(4)
O5 0.026(4) 0.018(4) 0.025(4) 0.002(3) 0.008(4) 0.001(3)
O6 0.029(4) 0.009(3) 0.032(4) 0.000(3) 0.011(4) 0.001(3)
O7 0.043(5) 0.015(4) 0.042(5) 0.000(3) 0.027(4) 0.004(4)
O8 0.033(5) 0.017(4) 0.023(4) -0.003(3) 0.009(4) -0.003(4)
O9 0.052(6) 0.026(4) 0.032(5) -0.004(4) 0.022(4) -0.008(4)
O10 0.080(8) 0.055(6) 0.058(6) -0.022(5) 0.052(6) -0.026(6)
O11 0.020(4) 0.020(4) 0.027(4) 0.006(3) -0.002(4) 0.000(3)
O12 0.030(5) 0.010(3) 0.033(5) 0.002(3) 0.010(4) 0.000(3)
O13 0.035(5) 0.019(4) 0.039(5) -0.003(4) 0.006(4) -0.004(4)
O14 0.027(4) 0.018(4) 0.028(4) -0.004(3) 0.016(4) -0.002(3)
O15 0.036(5) 0.012(3) 0.027(4) -0.004(3) 0.017(4) -0.001(3)
O16 0.029(4) 0.007(3) 0.029(4) 0.003(3) 0.013(4) 0.000(3)
O17 0.021(4) 0.018(4) 0.017(4) 0.003(3) 0.001(3) -0.001(3)
O18 0.020(4) 0.008(3) 0.027(4) 0.003(3) 0.000(3) -0.005(3)
O19 0.025(5) 0.024(4) 0.036(5) 0.001(3) 0.006(4) 0.000(4)
O20 0.029(5) 0.013(4) 0.034(5) 0.002(3) 0.009(4) -0.001(3)
O21 0.066(7) 0.033(5) 0.025(5) -0.006(4) 0.026(5) -0.011(5)
O22 0.025(4) 0.009(3) 0.030(4) 0.005(3) 0.005(4) 0.000(3)
O23 0.255(15) 0.240(15) 0.238(15) 0.024(10) 0.117(10) -0.018(10)
O24 0.086(10) 0.043(6) 0.101(10) -0.023(6) 0.037(8) 0.003(6)
O25 0.22(2) 0.22(2) 0.102(13) -0.030(15) 0.045(15) 0.12(2)
O26 0.16(2) 0.17(2) 0.28(3) 0.13(2) 0.09(2) 0.026(18)
O28 0.067(8) 0.051(6) 0.065(7) 0.001(5) 0.001(6) 0.013(6)
N1 0.032(6) 0.028(5) 0.029(6) 0.003(4) 0.009(5) 0.013(5)
N2 0.032(6) 0.026(5) 0.041(6) 0.001(5) 0.019(5) 0.007(5)
N3 0.033(6) 0.022(5) 0.035(6) -0.004(4) 0.013(5) 0.002(5)
N4 0.135(14) 0.029(6) 0.084(10) -0.001(6) 0.084(11) 0.003(8)
N5 0.045(7) 0.018(5) 0.033(6) 0.001(4) 0.017(5) 0.006(5)
N6 0.029(6) 0.021(5) 0.030(6) -0.002(4) 0.012(5) -0.002(4)
N7 0.028(6) 0.026(5) 0.025(5) -0.010(4) 0.000(5) -0.008(5)
N8 0.034(6) 0.024(5) 0.033(6) -0.002(4) 0.011(5) -0.002(5)
N9 0.028(6) 0.019(5) 0.041(6) 0.000(4) 0.018(5) -0.003(4)
N10 0.060(9) 0.042(7) 0.060(8) -0.006(6) 0.030(7) -0.014(6)
N11 0.020(5) 0.016(5) 0.026(5) 0.007(4) -0.002(4) 0.001(4)
N12 0.029(6) 0.015(5) 0.039(6) 0.004(4) 0.007(5) -0.004(4)
N13 0.027(6) 0.018(5) 0.030(5) 0.011(4) 0.007(5) 0.000(4)
N14 0.034(6) 0.032(6) 0.042(6) 0.000(5) 0.011(5) 0.002(5)
N15 0.025(6) 0.035(5) 0.028(5) 0.004(4) 0.013(5) 0.010(5)
N16 0.045(8) 0.042(7) 0.051(8) 0.015(6) 0.010(6) 0.001(6)
C1 0.023(7) 0.040(7) 0.046(8) -0.012(6) 0.012(6) 0.010(6)
C2 0.040(8) 0.022(6) 0.045(8) -0.011(6) 0.010(7) 0.003(6)
C3 0.033(8) 0.033(7) 0.055(9) -0.008(6) 0.023(7) 0.003(6)
C4 0.036(8) 0.038(8) 0.061(9) 0.006(7) 0.015(8) 0.014(7)
C5 0.026(7) 0.051(8) 0.051(9) 0.006(7) 0.015(7) 0.009(7)
C6 0.040(8) 0.034(7) 0.044(8) -0.015(6) 0.024(7) 0.000(6)
C7 0.040(8) 0.018(6) 0.042(8) -0.002(5) 0.013(7) 0.008(6)
C8 0.042(8) 0.028(6) 0.017(6) -0.003(5) 0.015(6) -0.003(6)
C9 0.031(8) 0.042(8) 0.062(10) -0.017(7) -0.006(7) -0.001(7)
C10 0.040(8) 0.022(6) 0.046(8) -0.011(5) 0.028(7) 0.005(6)
C11 0.070(11) 0.040(8) 0.054(10) -0.002(7) 0.034(9) 0.005(8)
C12 0.098(13) 0.027(7) 0.060(10) -0.001(6) 0.055(10) 0.007(8)
C13 0.044(8) 0.022(6) 0.031(7) -0.005(5) 0.019(6) 0.006(6)
C14 0.038(7) 0.010(5) 0.030(7) 0.003(4) 0.021(6) 0.006(5)
C15 0.042(8) 0.014(5) 0.029(7) 0.005(5) 0.015(6) -0.006(5)
C16 0.034(7) 0.021(6) 0.029(6) 0.006(5) 0.018(6) 0.002(5)
C17 0.041(8) 0.024(6) 0.039(7) -0.003(5) 0.016(7) -0.004(6)
C18 0.053(9) 0.006(5) 0.057(9) 0.001(5) 0.032(8) 0.001(5)
C19 0.040(8) 0.015(6) 0.050(8) -0.008(5) 0.028(7) -0.006(5)
C20 0.031(7) 0.013(5) 0.049(8) 0.001(5) 0.016(6) 0.000(5)
C21 0.028(7) 0.017(5) 0.027(6) -0.007(5) 0.008(5) -0.005(5)
C22 0.058(10) 0.024(6) 0.065(10) -0.009(6) 0.039(8) 0.010(7)
C23 0.036(8) 0.025(6) 0.042(8) -0.007(5) 0.020(7) -0.005(6)
C24 0.043(9) 0.062(10) 0.065(10) 0.008(8) 0.036(8) -0.006(8)
C25 0.020(6) 0.017(5) 0.033(7) 0.004(5) 0.008(5) -0.002(5)
C26 0.037(8) 0.037(7) 0.046(8) -0.014(6) 0.024(7) -0.009(6)
C27 0.031(7) 0.032(7) 0.020(6) -0.001(5) 0.003(5) -0.002(6)
C28 0.055(9) 0.016(6) 0.040(8) -0.001(5) 0.019(7) 0.005(6)
C29 0.028(7) 0.032(6) 0.024(6) -0.003(5) 0.007(6) -0.001(6)
C30 0.043(8) 0.033(7) 0.048(8) -0.009(6) 0.016(7) 0.015(7)
C31 0.052(9) 0.051(9) 0.040(8) -0.010(7) 0.026(8) 0.011(8)
C32 0.042(9) 0.063(9) 0.037(8) -0.019(7) 0.019(7) -0.012(8)
C33 0.053(9) 0.039(7) 0.027(7) -0.002(5) 0.026(7) -0.002(7)
C34 0.030(7) 0.050(8) 0.028(7) -0.011(6) 0.013(6) -0.015(6)
C35 0.115(16) 0.054(9) 0.081(12) -0.005(8) 0.081(13) -0.024(10)
C36 0.041(8) 0.025(6) 0.034(7) -0.003(5) 0.013(6) -0.011(6)
C37 0.036(8) 0.033(7) 0.036(8) -0.003(6) 0.009(6) -0.018(6)
C38 0.032(7) 0.026(6) 0.035(7) 0.007(5) 0.004(6) -0.003(6)
C39 0.020(6) 0.031(6) 0.025(6) 0.002(5) 0.005(5) 0.002(5)
C40 0.018(6) 0.018(5) 0.024(6) 0.002(4) 0.003(5) 0.000(5)
C41 0.034(8) 0.019(6) 0.046(8) 0.002(5) 0.015(6) 0.001(6)
C42 0.040(8) 0.012(5) 0.042(8) 0.003(5) 0.004(6) 0.008(5)
C43 0.055(10) 0.022(6) 0.066(10) 0.002(6) 0.025(8) 0.018(7)
C44 0.061(10) 0.015(6) 0.062(10) 0.005(6) 0.007(8) 0.008(7)
C45 0.050(9) 0.018(6) 0.051(9) 0.004(6) 0.018(7) -0.001(6)
C46 0.041(8) 0.011(5) 0.042(8) 0.001(5) 0.008(7) -0.002(5)
C47 0.034(7) 0.013(5) 0.035(7) 0.000(5) 0.015(6) -0.003(5)
C48 0.040(8) 0.025(6) 0.069(10) -0.012(6) 0.015(8) -0.015(6)
C49 0.040(8) 0.024(6) 0.037(7) 0.001(5) 0.025(7) -0.001(6)
C50 0.048(9) 0.040(7) 0.023(7) 0.015(5) 0.008(6) -0.003(7)
C51 0.040(9) 0.048(8) 0.042(8) 0.011(7) 0.006(7) 0.024(7)
C52 0.047(9) 0.034(7) 0.036(8) 0.003(6) 0.014(7) -0.005(7)
C53 0.033(7) 0.011(5) 0.033(7) 0.004(5) 0.020(6) -0.005(5)
C54 0.018(6) 0.014(5) 0.014(6) -0.003(4) -0.001(5) -0.005(5)
C55 0.91(14) 0.14(3) 0.11(3) 0.02(2) 0.03(5) -0.28(5)
C56 0.071(9) 0.071(8) 0.069(8) -0.012(7) 0.026(7) 0.006(7)
C57 0.36(6) 0.22(4) 0.16(3) -0.10(3) 0.18(4) -0.12(4)
C58 0.18(4) 0.16(3) 0.18(3) 0.03(3) 0.03(3) 0.10(3)

loop_
_atom_type_symbol
_atom_type_description
_atom_type_scat_dispersion_real
_atom_type_scat_dispersion_imag
_atom_type_scat_source
C C 0.0033 0.0016 'International Tables Vol C Tables 4.2.6.8 and 6.1.1.4'
H H 0.0000 0.0000 'International Tables Vol C Tables 4.2.6.8 and 6.1.1.4'
N N 0.0061 0.0033 'International Tables Vol C Tables 4.2.6.8 and 6.1.1.4'
O O 0.0106 0.0060 'International Tables Vol C Tables 4.2.6.8 and 6.1.1.4'
Dy Dy -0.1892 4.4098 'International Tables Vol C Tables 4.2.6.8 and 6.1.1.4'

loop_
_geom_angle_atom_site_label_1
_geom_angle_atom_site_label_2
_geom_angle_atom_site_label_3
_geom_angle
_geom_angle_site_symmetry_1
_geom_angle_site_symmetry_3
O1 Dy1 O22 154.4(3) . 2_556
O1 Dy1 O16 83.5(3) . .
O22 Dy1 O16 75.0(2) 2_556 .
O1 Dy1 O2 137.9(3) . .
O22 Dy1 O2 66.7(2) 2_556 .
O16 Dy1 O2 137.1(3) . .
O1 Dy1 O3 104.9(3) . .
O22 Dy1 O3 82.9(3) 2_556 .
O16 Dy1 O3 74.7(2) . .
O2 Dy1 O3 81.9(3) . .
O1 Dy1 O5 81.8(3) . .
O22 Dy1 O5 77.9(2) 2_556 .
O16 Dy1 O5 69.8(2) . .
O2 Dy1 O5 117.9(2) . .
O3 Dy1 O5 142.9(2) . .
O1 Dy1 N1 75.2(3) . .
O22 Dy1 N1 130.4(3) 2_556 .
O16 Dy1 N1 139.0(3) . .
O2 Dy1 N1 65.6(3) . .
O3 Dy1 N1 77.6(3) . .
O5 Dy1 N1 138.2(3) . .
O1 Dy1 N3 83.7(3) . .
O22 Dy1 N3 100.9(3) 2_556 .
O16 Dy1 N3 133.1(3) . .
O2 Dy1 N3 74.6(3) . .
O3 Dy1 N3 152.2(3) . .
O5 Dy1 N3 63.8(3) . .
N1 Dy1 N3 79.3(3) . .
O1 Dy1 Dy2 86.9(2) . .
O22 Dy1 Dy2 67.58(16) 2_556 .
O16 Dy1 Dy2 36.54(15) . .
O2 Dy1 Dy2 131.04(17) . .
O3 Dy1 Dy2 108.89(17) . .
O5 Dy1 Dy2 34.16(17) . .
N1 Dy1 Dy2 162.0(2) . .
N3 Dy1 Dy2 97.85(19) . .
O1 Dy1 Dy4 173.6(2) . 2_556
O22 Dy1 Dy4 31.79(16) 2_556 2_556
O16 Dy1 Dy4 102.71(19) . 2_556
O2 Dy1 Dy4 35.70(17) . 2_556
O3 Dy1 Dy4 75.52(19) . 2_556
O5 Dy1 Dy4 101.86(18) . 2_556
N1 Dy1 Dy4 98.8(2) . 2_556
N3 Dy1 Dy4 93.1(2) . 2_556
Dy2 Dy1 Dy4 99.104(15) . 2_556
O6 Dy2 O18 76.5(2) . 2_556
O6 Dy2 O15 93.6(2) . .
O18 Dy2 O15 78.7(3) 2_556 .
O6 Dy2 O5 130.9(2) . .
O18 Dy2 O5 72.2(2) 2_556 .
O15 Dy2 O5 115.6(2) . .
O6 Dy2 O19 143.8(3) . .
O18 Dy2 O19 138.0(2) 2_556 .
O15 Dy2 O19 102.9(3) . .
O5 Dy2 O19 69.4(3) . .
O6 Dy2 O8 75.2(2) . .
O18 Dy2 O8 130.6(3) 2_556 .
O15 Dy2 O8 63.7(2) . .
O5 Dy2 O8 152.3(2) . .
O19 Dy2 O8 83.5(3) . .
O6 Dy2 N6 71.8(3) . .
O18 Dy2 N6 74.6(3) 2_556 .
O15 Dy2 N6 151.9(3) . .
O5 Dy2 N6 64.1(3) . .
O19 Dy2 N6 102.8(3) . .
O8 Dy2 N6 130.7(3) . .
O6 Dy2 O16 142.6(3) . .
O18 Dy2 O16 80.5(2) 2_556 .
O15 Dy2 O16 52.8(2) . .
O5 Dy2 O16 66.4(2) . .
O19 Dy2 O16 68.9(2) . .
O8 Dy2 O16 99.0(2) . .
N6 Dy2 O16 129.2(3) . .
O6 Dy2 N9 74.6(3) . .
O18 Dy2 N9 142.3(3) 2_556 .
O15 Dy2 N9 126.5(3) . .
O5 Dy2 N9 110.6(3) . .
O19 Dy2 N9 69.6(3) . .
O8 Dy2 N9 62.8(3) . .
N6 Dy2 N9 73.7(3) . .
O16 Dy2 N9 136.2(3) . .
O6 Dy2 C54 117.5(3) . .
O18 Dy2 C54 75.1(3) 2_556 .
O15 Dy2 C54 26.8(3) . .
O5 Dy2 C54 89.7(3) . .
O19 Dy2 C54 88.0(3) . .
O8 Dy2 C54 83.3(3) . .
N6 Dy2 C54 144.8(3) . .
O16 Dy2 C54 26.4(3) . .
N9 Dy2 C54 140.6(3) . .
O6 Dy2 Dy1 144.61(18) . .
O18 Dy2 Dy1 68.20(15) 2_556 .
O15 Dy2 Dy1 82.33(15) . .
O5 Dy2 Dy1 33.71(16) . .
O19 Dy2 Dy1 70.43(17) . .
O8 Dy2 Dy1 131.14(16) . .
N6 Dy2 Dy1 95.8(2) . .
O16 Dy2 Dy1 33.48(16) . .
N9 Dy2 Dy1 134.9(2) . .
C54 Dy2 Dy1 56.0(2) . .
O6 Dy2 Dy3 78.27(18) . .
O18 Dy2 Dy3 101.38(18) 2_556 .
O15 Dy2 Dy3 31.25(16) . .
O5 Dy2 Dy3 144.14(16) . .
O19 Dy2 Dy3 99.61(18) . .
O8 Dy2 Dy3 33.43(18) . .
N6 Dy2 Dy3 149.9(2) . .
O16 Dy2 Dy3 77.79(16) . .
N9 Dy2 Dy3 95.9(2) . .
C54 Dy2 Dy3 55.1(2) . .
Dy1 Dy2 Dy3 110.608(15) . .
O9 Dy3 O15 155.5(3) . .
O9 Dy3 O17 83.0(3) . .
O15 Dy3 O17 74.2(3) . .
O9 Dy3 O20 101.2(3) . .
O15 Dy3 O20 81.6(3) . .
O17 Dy3 O20 75.0(2) . .
O9 Dy3 O8 137.8(3) . .
O15 Dy3 O8 66.4(2) . .
O17 Dy3 O8 138.0(2) . .
O20 Dy3 O8 85.1(3) . .
O9 Dy3 O11 85.7(3) . .
O15 Dy3 O11 77.9(2) . .
O17 Dy3 O11 68.6(2) . .
O20 Dy3 O11 141.8(2) . .
O8 Dy3 O11 114.8(3) . .
O9 Dy3 N7 74.9(3) . .
O15 Dy3 N7 128.9(3) . .
O17 Dy3 N7 140.5(3) . .
O20 Dy3 N7 77.7(3) . .
O8 Dy3 N7 65.7(3) . .
O11 Dy3 N7 139.5(3) . .
O9 Dy3 N13 79.8(3) . .
O15 Dy3 N13 108.2(3) . .
O17 Dy3 N13 130.1(2) . .
O20 Dy3 N13 154.3(3) . .
O8 Dy3 N13 77.8(3) . .
O11 Dy3 N13 63.7(3) . .
N7 Dy3 N13 77.8(3) . .
O9 Dy3 Dy2 171.98(19) . .
O15 Dy3 Dy2 32.18(17) . .
O17 Dy3 Dy2 103.16(17) . .
O20 Dy3 Dy2 75.85(18) . .
O8 Dy3 Dy2 35.25(17) . .
O11 Dy3 Dy2 101.28(19) . .
N7 Dy3 Dy2 97.1(2) . .
N13 Dy3 Dy2 99.6(2) . .
O9 Dy3 Dy4 89.23(19) . .
O15 Dy3 Dy4 67.10(17) . .
O17 Dy3 Dy4 35.89(16) . .
O20 Dy3 Dy4 108.41(17) . .
O8 Dy3 Dy4 128.72(16) . .
O11 Dy3 Dy4 33.61(18) . .
N7 Dy3 Dy4 163.9(2) . .
N13 Dy3 Dy4 97.27(19) . .
Dy2 Dy3 Dy4 98.776(14) . .
O12 Dy4 O22 95.8(2) . .
O12 Dy4 O14 75.3(2) . .
O22 Dy4 O14 78.5(3) . .
O12 Dy4 O11 128.8(3) . .
O22 Dy4 O11 114.1(2) . .
O14 Dy4 O11 71.6(3) . .
O12 Dy4 O2 74.1(3) . 2_556
O22 Dy4 O2 64.2(2) . 2_556
O14 Dy4 O2 128.1(2) . 2_556
O11 Dy4 O2 155.9(3) . 2_556
O12 Dy4 O21 142.9(3) . .
O22 Dy4 O21 102.8(3) . .
O14 Dy4 O21 139.5(3) . .
O11 Dy4 O21 71.2(3) . .
O2 Dy4 O21 85.5(3) 2_556 .
O12 Dy4 O17 143.4(2) . .
O22 Dy4 O17 52.4(2) . .
O14 Dy4 O17 80.3(2) . .
O11 Dy4 O17 65.4(2) . .
O2 Dy4 O17 101.4(2) 2_556 .
O21 Dy4 O17 70.2(2) . .
O12 Dy4 N11 72.4(3) . .
O22 Dy4 N11 155.2(3) . .
O14 Dy4 N11 77.5(3) . .
O11 Dy4 N11 63.2(3) . .
O2 Dy4 N11 129.2(2) 2_556 .
O21 Dy4 N11 99.3(3) . .
O17 Dy4 N11 128.0(3) . .
O12 Dy4 N15 72.7(3) . .
O22 Dy4 N15 125.3(3) . .
O14 Dy4 N15 141.5(3) . .
O11 Dy4 N15 114.0(3) . .
O2 Dy4 N15 61.2(3) 2_556 .
O21 Dy4 N15 70.3(3) . .
O17 Dy4 N15 137.8(3) . .
N11 Dy4 N15 72.9(3) . .
O12 Dy4 C53 119.1(3) . .
O22 Dy4 C53 26.6(3) . .
O14 Dy4 C53 74.9(3) . .
O11 Dy4 C53 88.3(3) . .
O2 Dy4 C53 84.8(3) 2_556 .
O21 Dy4 C53 88.6(3) . .
O17 Dy4 C53 26.1(3) . .
N11 Dy4 C53 145.3(3) . .
N15 Dy4 C53 140.5(3) . .
O12 Dy4 Dy1 79.8(2) . 2_556
O22 Dy4 Dy1 31.23(17) . 2_556
O14 Dy4 Dy1 100.09(18) . 2_556
O11 Dy4 Dy1 143.39(16) . 2_556
O2 Dy4 Dy1 33.69(15) 2_556 2_556
O21 Dy4 Dy1 100.2(2) . 2_556
O17 Dy4 Dy1 78.15(16) . 2_556
N11 Dy4 Dy1 151.8(2) . 2_556
N15 Dy4 Dy1 94.8(2) . 2_556
C53 Dy4 Dy1 55.4(2) . 2_556
O12 Dy4 Dy3 142.77(19) . .
O22 Dy4 Dy3 81.30(16) . .
O14 Dy4 Dy3 67.69(16) . .
O11 Dy4 Dy3 33.19(16) . .
O2 Dy4 Dy3 133.70(15) 2_556 .
O21 Dy4 Dy3 72.53(18) . .
O17 Dy4 Dy3 33.06(17) . .
N11 Dy4 Dy3 94.98(19) . .
N15 Dy4 Dy3 138.1(2) . .
C53 Dy4 Dy3 55.2(2) . .
Dy1 Dy4 Dy3 110.279(15) 2_556 .
C1 O1 Dy1 137.6(7) . .
C8 O2 Dy1 118.1(7) . .
C8 O2 Dy4 122.6(7) . 2_556
Dy1 O2 Dy4 110.6(3) . 2_556
C2 O4 C9 114.9(10) . .
C14 O5 Dy1 123.9(6) . .
C14 O5 Dy2 120.2(6) . .
Dy1 O5 Dy2 112.1(3) . .
C21 O6 Dy2 135.1(7) . .
C20 O7 C22 119.8(9) . .
C27 O8 Dy3 118.2(7) . .
C27 O8 Dy2 118.3(6) . .
Dy3 O8 Dy2 111.3(3) . .
C34 O9 Dy3 138.2(7) . .
C33 O10 C35 116.9(10) . .
C40 O11 Dy3 125.6(7) . .
C40 O11 Dy4 120.6(6) . .
Dy3 O11 Dy4 113.2(3) . .
C47 O12 Dy4 135.2(7) . .
C46 O13 C48 119.3(9) . .
C54 O14 Dy4 136.2(6) . .
C54 O15 Dy3 131.0(6) . .
C54 O15 Dy2 98.7(6) . .
Dy3 O15 Dy2 116.6(3) . .
C54 O16 Dy1 134.4(6) . .
C54 O16 Dy2 93.3(5) . .
Dy1 O16 Dy2 110.0(3) . .
C53 O17 Dy3 133.2(6) . .
C53 O17 Dy4 93.0(6) . .
Dy3 O17 Dy4 111.0(3) . .
C53 O18 Dy2 135.8(7) . 2_556
C53 O22 Dy1 132.0(7) . 2_556
C53 O22 Dy4 99.5(6) . .
Dy1 O22 Dy4 117.0(3) 2_556 .
C7 N1 N2 111.1(9) . .
C7 N1 Dy1 129.3(8) . .
N2 N1 Dy1 118.8(7) . .
C8 N2 N1 110.7(9) . .
C13 N3 C10 116.3(10) . .
C13 N3 Dy1 115.7(7) . .
C10 N3 Dy1 127.7(7) . .
C12 N4 C11 115.4(12) . .
C14 N5 N6 111.5(9) . .
C15 N6 N5 111.6(9) . .
C15 N6 Dy2 129.7(8) . .
N5 N6 Dy2 118.7(6) . .
C28 N7 N8 111.7(9) . .
C28 N7 Dy3 129.9(8) . .
N8 N7 Dy3 117.9(6) . .
C27 N8 N7 110.7(9) . .
C25 N9 C23 116.4(9) . .
C25 N9 Dy2 114.9(7) . .
C23 N9 Dy2 126.1(7) . .
C26 N10 C24 116.7(11) . .
C41 N11 N12 111.8(10) . .
C41 N11 Dy4 129.2(8) . .
N12 N11 Dy4 119.1(6) . .
C40 N12 N11 109.7(9) . .
C36 N13 C39 116.5(10) . .
C36 N13 Dy3 127.3(7) . .
C39 N13 Dy3 116.0(7) . .
C37 N14 C38 116.6(11) . .
C49 N15 C52 117.6(10) . .
C49 N15 Dy4 115.6(7) . .
C52 N15 Dy4 125.0(8) . .
C50 N16 C51 115.2(11) . .
O1 C1 C6 124.2(12) . .
O1 C1 C2 119.5(11) . .
C6 C1 C2 116.4(11) . .
C3 C2 O4 123.4(12) . .
C3 C2 C1 122.7(11) . .
O4 C2 C1 113.9(11) . .
C2 C3 C4 120.5(13) . .
C5 C4 C3 120.7(13) . .
C4 C5 C6 117.8(12) . .
C1 C6 C5 121.5(12) . .
C1 C6 C7 124.1(12) . .
C5 C6 C7 114.3(10) . .
N1 C7 C6 126.0(11) . .
N2 C8 O2 125.8(10) . .
N2 C8 C49 118.8(10) . 2_556
O2 C8 C49 115.3(10) . 2_556
N3 C10 C11 121.0(11) . .
N4 C11 C10 122.5(12) . .
N4 C12 C13 124.1(12) . .
N3 C13 C12 120.6(10) . .
N3 C13 C14 115.6(10) . .
C12 C13 C14 123.8(10) . .
O5 C14 N5 125.5(9) . .
O5 C14 C13 117.1(9) . .
N5 C14 C13 117.4(9) . .
N6 C15 C16 127.1(10) . .
C17 C16 C15 119.8(10) . .
C17 C16 C21 119.0(10) . .
C15 C16 C21 121.1(9) . .
C18 C17 C16 121.1(12) . .
C17 C18 C19 121.3(10) . .
C18 C19 C20 120.5(10) . .
O7 C20 C19 126.2(10) . .
O7 C20 C21 113.5(9) . .
C19 C20 C21 120.1(11) . .
O6 C21 C20 118.8(10) . .
O6 C21 C16 123.4(9) . .
C20 C21 C16 117.8(10) . .
N9 C23 C24 120.9(11) . .
N10 C24 C23 121.8(12) . .
N9 C25 C26 122.6(10) . .
N9 C25 C27 115.5(9) . .
C26 C25 C27 121.7(11) . .
N10 C26 C25 121.4(12) . .
N8 C27 O8 126.4(11) . .
N8 C27 C25 116.4(10) . .
O8 C27 C25 117.1(10) . .
N7 C28 C29 124.9(11) . .
C34 C29 C30 118.2(11) . .
C34 C29 C28 125.8(11) . .
C30 C29 C28 115.9(11) . .
C31 C30 C29 122.2(13) . .
C30 C31 C32 118.1(12) . .
C33 C32 C31 121.7(13) . .
C32 C33 O10 123.5(11) . .
C32 C33 C34 121.0(12) . .
O10 C33 C34 115.4(10) . .
O9 C34 C29 122.8(11) . .
O9 C34 C33 118.4(11) . .
C29 C34 C33 118.7(11) . .
N13 C36 C37 121.5(11) . .
N14 C37 C36 122.7(12) . .
N14 C38 C39 122.2(11) . .
N13 C39 C38 120.4(11) . .
N13 C39 C40 115.4(10) . .
C38 C39 C40 124.2(10) . .
O11 C40 N12 126.2(10) . .
O11 C40 C39 116.6(9) . .
N12 C40 C39 117.3(10) . .
N11 C41 C42 126.6(12) . .
C43 C42 C41 120.4(12) . .
C43 C42 C47 117.9(11) . .
C41 C42 C47 121.7(10) . .
C44 C43 C42 121.3(13) . .
C43 C44 C45 121.9(12) . .
C44 C45 C46 119.9(12) . .
O13 C46 C45 125.0(11) . .
O13 C46 C47 114.0(9) . .
C45 C46 C47 120.9(12) . .
O12 C47 C46 118.6(10) . .
O12 C47 C42 123.5(10) . .
C46 C47 C42 117.9(10) . .
N15 C49 C50 120.9(12) . .
N15 C49 C8 116.1(10) . 2_556
C50 C49 C8 122.9(12) . 2_556
N16 C50 C49 123.2(13) . .
N16 C51 C52 124.1(12) . .
N15 C52 C51 118.7(12) . .
O18 C53 O17 124.7(9) . .
O18 C53 O22 121.8(10) . .
O17 C53 O22 113.5(9) . .
O18 C53 Dy4 167.0(8) . .
O17 C53 Dy4 60.8(5) . .
O22 C53 Dy4 53.9(5) . .
O14 C54 O16 123.8(9) . .
O14 C54 O15 122.6(10) . .
O16 C54 O15 113.7(9) . .
O14 C54 Dy2 169.1(8) . .
O16 C54 Dy2 60.3(5) . .
O15 C54 Dy2 54.5(5) . .

loop_
_geom_bond_atom_site_label_1
_geom_bond_atom_site_label_2
_geom_bond_distance
_geom_bond_site_symmetry_2
Dy1 O1 2.229(8) .
Dy1 O22 2.316(7) 2_556
Dy1 O16 2.324(7) .
Dy1 O2 2.359(7) .
Dy1 O3 2.369(7) .
Dy1 O5 2.372(7) .
Dy1 N1 2.464(9) .
Dy1 N3 2.615(10) .
Dy1 Dy2 3.9583(7) .
Dy1 Dy4 3.9801(8) 2_556
Dy2 O6 2.242(7) .
Dy2 O18 2.376(7) 2_556
Dy2 O15 2.375(7) .
Dy2 O5 2.399(7) .
Dy2 O19 2.453(8) .
Dy2 O8 2.472(7) .
Dy2 N6 2.501(9) .
Dy2 O16 2.507(6) .
Dy2 N9 2.638(9) .
Dy2 C54 2.883(10) .
Dy2 Dy3 3.9891(7) .
Dy3 O9 2.193(8) .
Dy3 O15 2.314(7) .
Dy3 O17 2.337(7) .
Dy3 O20 2.358(7) .
Dy3 O8 2.359(8) .
Dy3 O11 2.381(7) .
Dy3 N7 2.460(9) .
Dy3 N13 2.619(9) .
Dy3 Dy4 3.9972(7) .
Dy4 O12 2.231(7) .
Dy4 O22 2.353(7) .
Dy4 O14 2.360(7) .
Dy4 O11 2.407(7) .
Dy4 O2 2.481(7) 2_556
Dy4 O21 2.483(7) .
Dy4 O17 2.511(7) .
Dy4 N11 2.522(9) .
Dy4 N15 2.673(9) .
Dy4 C53 2.872(10) .
Dy4 Dy1 3.9801(8) 2_556
O1 C1 1.311(13) .
O2 C8 1.323(12) .
O2 Dy4 2.481(7) 2_556
O4 C2 1.371(14) .
O4 C9 1.440(16) .
O5 C14 1.290(12) .
O6 C21 1.314(12) .
O7 C20 1.355(13) .
O7 C22 1.440(13) .
O8 C27 1.317(13) .
O9 C34 1.341(13) .
O10 C33 1.396(15) .
O10 C35 1.417(15) .
O11 C40 1.287(12) .
O12 C47 1.311(12) .
O13 C46 1.356(14) .
O13 C48 1.429(13) .
O14 C54 1.254(12) .
O15 C54 1.314(11) .
O16 C54 1.284(12) .
O17 C53 1.267(13) .
O18 C53 1.255(12) .
O18 Dy2 2.376(7) 2_556
O22 C53 1.304(12) .
O22 Dy1 2.316(7) 2_556
O23 C55 1.31(5) .
O24 C56 1.426(18) .
O25 C57 1.41(3) .
O26 C58 1.46(3) .
N1 C7 1.263(14) .
N1 N2 1.405(11) .
N2 C8 1.333(15) .
N3 C13 1.330(14) .
N3 C10 1.350(13) .
N4 C12 1.306(15) .
N4 C11 1.325(16) .
N5 C14 1.322(13) .
N5 N6 1.412(12) .
N6 C15 1.269(13) .
N7 C28 1.284(14) .
N7 N8 1.437(13) .
N8 C27 1.309(14) .
N9 C25 1.328(14) .
N9 C23 1.331(14) .
N10 C26 1.305(16) .
N10 C24 1.357(17) .
N11 C41 1.275(13) .
N11 N12 1.430(12) .
N12 C40 1.323(13) .
N13 C36 1.331(14) .
N13 C39 1.354(13) .
N14 C37 1.314(15) .
N14 C38 1.326(15) .
N15 C49 1.351(15) .
N15 C52 1.357(15) .
N16 C50 1.297(15) .
N16 C51 1.368(17) .
C1 C6 1.417(16) .
C1 C2 1.434(17) .
C2 C3 1.357(17) .
C3 C4 1.418(17) .
C4 C5 1.394(18) .
C5 C6 1.462(17) .
C6 C7 1.466(17) .
C8 C49 1.467(16) 2_556
C10 C11 1.392(17) .
C12 C13 1.388(16) .
C13 C14 1.471(14) .
C15 C16 1.423(15) .
C16 C17 1.420(15) .
C16 C21 1.439(15) .
C17 C18 1.353(16) .
C18 C19 1.387(16) .
C19 C20 1.390(14) .
C20 C21 1.435(15) .
C23 C24 1.392(17) .
C25 C26 1.392(15) .
C25 C27 1.491(16) .
C28 C29 1.438(17) .
C29 C34 1.397(16) .
C29 C30 1.422(15) .
C30 C31 1.371(18) .
C31 C32 1.379(18) .
C32 C33 1.368(16) .
C33 C34 1.398(16) .
C36 C37 1.387(17) .
C38 C39 1.401(15) .
C39 C40 1.472(15) .
C41 C42 1.437(16) .
C42 C43 1.429(15) .
C42 C47 1.437(16) .
C43 C44 1.346(19) .
C44 C45 1.376(19) .
C45 C46 1.381(15) .
C46 C47 1.435(15) .
C49 C50 1.409(15) .
C49 C8 1.467(16) 2_556
C51 C52 1.397(17) .
O27 C59 1.51(6) .
